data_9005120
loop_
_publ_author_name
'Oberti, R.'
'Hawthorne, F. C.'
'Ungaretti, L.'
'Cannillo, E.'

_publ_section_title
;
 The behaviour of Mn in amphiboles: Mn in richerite
 Sample: MR(2)
;
_journal_name_full 'European Journal of Mineralogy'
_journal_page_first 43
_journal_page_last 51
_journal_volume 5
_journal_year 1993
_chemical_formula_sum 'Al0.14 Ca0.75 F0.34 Fe0.24 H1.66 K0.2 Mg4.28 Mn0.81 Na1.62 O23.66 Si7.9'
_chemical_name_mineral Richterite
_space_group_IT_number 12
_symmetry_space_group_name_Hall '-C 2y'
_symmetry_space_group_name_H-M 'C 1 2/m 1'
_cell_angle_alpha 90
_cell_angle_beta 104.09
_cell_angle_gamma 90
_cell_formula_units_Z 2
_cell_length_a 9.892
_cell_length_b 18.027
_cell_length_c 5.278
_cell_volume 912.873
_database_code_amcsd 0006465
_exptl_crystal_density_diffrn 3.090
_cod_original_formula_sum 'Na1.62 K.2 Mg4.28 Fe.24 Al.14 Mn.81 Ca.75 Si7.9 H1.66 O23.66 F.34'
_cod_database_code 9005120

loop_
_space_group_symop_operation_xyz
x,y,z
1/2+x,1/2+y,z
x,-y,z
1/2+x,1/2-y,z
-x,y,-z
1/2-x,1/2+y,-z
-x,-y,-z
1/2-x,1/2-y,-z

loop_
_atom_site_label
_atom_site_fract_x
_atom_site_fract_y
_atom_site_fract_z
_atom_site_occupancy
_atom_site_U_iso_or_equiv
_atom_site_type_symbol
_atom_site_attached_hydrogens
NaA2/m 0.00000 0.50000 0.00000 0.14800 0.05015 Na 0
KA2/m 0.00000 0.50000 0.00000 0.04000 0.05015 K 0
NaAm 0.03780 0.50000 0.08850 0.14800 0.04559 Na 0
KAm 0.03780 0.50000 0.08850 0.04000 0.04559 K 0
NaA2 0.00000 0.46540 0.00000 0.14800 0.04369 Na 0
KA2 0.00000 0.46540 0.00000 0.04000 0.04369 K 0
MgM1 0.00000 0.08870 0.50000 0.96000 0.00684 Mg 0
FeM1 0.00000 0.08870 0.50000 0.04000 0.00684 Fe 0
MgM2 0.00000 0.18000 0.00000 0.68000 0.00773 Mg 0
AlM2 0.00000 0.18000 0.00000 0.02000 0.00773 Al 0
MnM2 0.00000 0.18000 0.00000 0.23000 0.00773 Mn 0
FeM2 0.00000 0.18000 0.00000 0.07000 0.00773 Fe 0
MgM3 0.00000 0.00000 0.00000 0.98000 0.00633 Mg 0
FeM3 0.00000 0.00000 0.00000 0.02000 0.00633 Fe 0
NaM4 0.00000 0.27520 0.50000 0.22000 0.01456 Na 0
MgM4 0.00000 0.27520 0.50000 0.00500 0.01456 Mg 0
CaM4 0.00000 0.27520 0.50000 0.18750 0.01456 Ca 0
MnM4 0.00000 0.27520 0.50000 0.08750 0.01456 Mn 0
NaM4* 0.00000 0.25780 0.50000 0.22000 0.01064 Na 0
MgM4* 0.00000 0.25780 0.50000 0.00500 0.01064 Mg 0
CaM4* 0.00000 0.25780 0.50000 0.18750 0.01064 Ca 0
MnM4* 0.00000 0.25780 0.50000 0.08750 0.01064 Mn 0
SiT1 0.27890 0.08470 0.29320 0.98750 0.00545 Si 0
AlT1 0.27890 0.08470 0.29320 0.01250 0.00545 Al 0
SiT2 0.28760 0.17090 0.79910 0.98750 0.00608 Si 0
AlT2 0.28760 0.17090 0.79910 0.01250 0.00608 Al 0
H 0.19040 0.00000 0.74610 0.83000 0.00811 H 0
O1 0.11190 0.08580 0.21680 1.00000 0.00697 O 0
O2 0.11980 0.17010 0.72440 1.00000 0.00811 O 0
O3 0.10740 0.00000 0.71350 0.83000 0.00874 O 0
F 0.10740 0.00000 0.71350 0.17000 0.00874 F 0
O4 0.36380 0.24770 0.79030 1.00000 0.01267 O 0
O5 0.34640 0.13070 0.08850 1.00000 0.01102 O 0
O6 0.34260 0.11620 0.58770 1.00000 0.01115 O 0
O7 0.33780 0.00000 0.28580 1.00000 0.01229 O 0

loop_
_cod_changelog_entry_id
_cod_changelog_entry_author
_cod_changelog_entry_date
_cod_changelog_entry_text
1
;cod-tools version 3.8.0
Id: cif_guess_AMCSD_atom_types 9581 2023-05-17 12:35:41Z saulius
;
2023-05-23T09:14:27+03:00
;Derived atom types and hydrogen counts
from atom names that follow the AMCSD naming convention
(Wat == water, O-H == hydroxyl).
;

loop_
_cod_related_entry_id
_cod_related_entry_database
_cod_related_entry_code
1 AMCSD 0006465
